data_4347854
loop_
_publ_author_name
'Griffiths, Kieran'
'Kumar, Prashant'
'Mattock, James D.'
'Abdul-Sada, Alaa'
'Pitak, Mateusz B.'
'Coles, Simon J.'
'Navarro, Oscar'
'Vargas, Alfredo'
'Kostakis, George E.'

_publ_section_title
;
 Efficient Ni(II)2Ln(III)2 Electrocyclization Catalysts for the Synthesis
 of trans-4,5-Diaminocyclopent-2-enones from 2-Furaldehyde and Primary or
 Secondary Amines.
;
_journal_issue 14
_journal_name_full 'Inorganic chemistry'
_journal_page_first 6988
_journal_page_last 6994
_journal_paper_doi 10.1021/acs.inorgchem.6b00720
_journal_volume 55
_journal_year 2016
_chemical_formula_moiety 'C84 H70 N6 O20 Sm4, 2(C2 H3 N1)'
_chemical_formula_sum 'C88 H76 N8 O20 Sm4'
_chemical_formula_weight 2166.96
_space_group_crystal_system triclinic
_space_group_IT_number 2
_space_group_name_Hall '-P 1'
_space_group_name_H-M_alt 'P -1'
_atom_sites_solution_hydrogens mixed
_atom_sites_solution_primary iterative
_audit_creation_date 2015-06-18
_audit_creation_method SHELXL-2013
_cell_angle_alpha 100.536(7)
_cell_angle_beta 106.682(8)
_cell_angle_gamma 114.818(8)
_cell_formula_units_Z 1
_cell_length_a 12.8651(12)
_cell_length_b 13.5435(12)
_cell_length_c 14.0419(12)
_cell_measurement_reflns_used 22497
_cell_measurement_temperature 100(2)
_cell_measurement_theta_max 27.6
_cell_measurement_theta_min 3.0
_cell_volume 1993.6(4)
_computing_cell_refinement
;
CrystalClear-SM Expert 3.1 b27 (Rigaku, 2012)
;
_computing_data_collection
;
CrystalClear-SM Expert 3.1 b27 (Rigaku, 2012)
;
_computing_data_reduction
;
CrystalClear-SM Expert 3.1 b27 (Rigaku, 2012)
;
_computing_publication_material 'Olex2 (Dolomanov et al., 2009)'
_computing_structure_refinement 'ShelXL (Sheldrick, 2008)'
_computing_structure_solution
;
Superflip (Palatinus & Chapuis, 2007;Palatinus & van der Lee, 2008;
Palatinus et al., 2012)
;
_diffrn_ambient_temperature 100.(2)
_diffrn_detector CCD
_diffrn_detector_area_resol_mean 28.5714
_diffrn_measured_fraction_theta_full 0.998
_diffrn_measured_fraction_theta_max 0.999
_diffrn_measurement_device
;
AFC12 (Right): Kappa 3 circle
;
_diffrn_measurement_device_type
;
Rigaku Saturn724+ (2x2 bin mode)
;
_diffrn_measurement_method 'profile data from \w-scans'
_diffrn_measurement_specimen_support MiTeGen
_diffrn_radiation_monochromator Confocal
_diffrn_radiation_type MoK\a
_diffrn_radiation_wavelength 0.71075
_diffrn_reflns_av_R_equivalents 0.0347
_diffrn_reflns_av_unetI/netI 0.0368
_diffrn_reflns_Laue_measured_fraction_full 0.998
_diffrn_reflns_Laue_measured_fraction_max 0.999
_diffrn_reflns_limit_h_max 16
_diffrn_reflns_limit_h_min -16
_diffrn_reflns_limit_k_max 16
_diffrn_reflns_limit_k_min -17
_diffrn_reflns_limit_l_max 18
_diffrn_reflns_limit_l_min -16
_diffrn_reflns_number 26495
_diffrn_reflns_point_group_measured_fraction_full 0.998
_diffrn_reflns_point_group_measured_fraction_max 0.999
_diffrn_reflns_theta_full 25.242
_diffrn_reflns_theta_max 27.485
_diffrn_reflns_theta_min 3.010
_diffrn_source 'Rotating Anode'
_diffrn_source_current 55.0
_diffrn_source_voltage 45.0
_exptl_absorpt_coefficient_mu 2.983
_exptl_absorpt_correction_T_max 1.000
_exptl_absorpt_correction_T_min 0.695
_exptl_absorpt_correction_type multi-scan
_exptl_absorpt_process_details 'CrystalClear-SM Expert 3.1 b18 (Rigaku, 2012)'
_exptl_crystal_colour orange
_exptl_crystal_density_diffrn 1.805
_exptl_crystal_description block
_exptl_crystal_F_000 1068
_exptl_crystal_size_max 0.1
_exptl_crystal_size_mid 0.07
_exptl_crystal_size_min 0.04
_refine_diff_density_max 0.700
_refine_diff_density_min -1.043
_refine_diff_density_rms 0.104
_refine_ls_extinction_method none
_refine_ls_goodness_of_fit_ref 1.037
_refine_ls_hydrogen_treatment mixed
_refine_ls_matrix_type full
_refine_ls_number_parameters 578
_refine_ls_number_reflns 9143
_refine_ls_number_restraints 90
_refine_ls_restrained_S_all 1.032
_refine_ls_R_factor_all 0.0303
_refine_ls_R_factor_gt 0.0246
_refine_ls_shift/su_max 0.001
_refine_ls_shift/su_mean 0.000
_refine_ls_structure_factor_coef Fsqd
_refine_ls_weighting_details 'w=1/[\s^2^(Fo^2^)+(0.0254P)^2^+1.7351P] where P=(Fo^2^+2Fc^2^)/3'
_refine_ls_weighting_scheme calc
_refine_ls_wR_factor_gt 0.0582
_refine_ls_wR_factor_ref 0.0604
_reflns_Friedel_coverage 0.000
_reflns_number_gt 8010
_reflns_number_total 9143
_reflns_threshold_expression 'I > 2\s(I)'
_cod_data_source_file ic6b00720_si_002.cif
_cod_data_source_block 1Sm-C
_cod_original_cell_volume 1993.5(3)
_cod_database_code 4347854
_shelxl_version_number 2014-1
_shelx_space_group_comment
;
The symmetry employed for this shelxl refinement is uniquely defined
by the following loop, which should always be used as a source of
symmetry information in preference to the above space-group names.
They are only intended as comments.
;
_shelx_estimated_absorpt_t_max 0.890
_shelx_estimated_absorpt_t_min 0.755
_olex2_refinement_description
;
1. Fixed Uiso
 At 1.2 times of:
  All C(H) groups, All O(H) groups
 At 1.5 times of:
  All C(H,H,H) groups
2. Rigid bond restraints
 N5, C45, C46, N4, C43, C44
 with sigma for 1-2 distances of 0.01 and sigma for 1-3 distances of 0.01
3. Uiso/Uaniso restraints and constraints
N5 \\sim C45 \\sim C46 \\sim N4 \\sim C43 \\sim C44: within 1.7A with sigma of
0.04 and sigma for terminal atoms of 0.08
4. Rigid body (RIGU) restrains
 N5, C45, C46, N4, C43, C44
 with sigma for 1-2 distances of 0.004 and sigma for 1-3 distances of 0.004
5. Others
 Sof(N5)=Sof(C45)=Sof(C46)=Sof(H46A)=Sof(H46B)=Sof(H46C)=1-FVAR(1)
 Sof(N4)=Sof(C43)=Sof(C44)=Sof(H44A)=Sof(H44B)=Sof(H44C)=FVAR(1)
6.a Ternary CH refined with riding coordinates:
 O20(H20)
6.b Aromatic/amide H refined with riding coordinates:
 C2(H2A), C3(H3), C4(H4), C5(H5), C7(H7), C9(H9), C10(H10), C11(H11), C16(H16),
  C17(H17), C18(H18), C19(H19), C21(H21), C23(H23), C24(H24), C25(H25),
 C30(H30), C31(H31), C32(H32), C33(H33), C35(H35), C37(H37), C38(H38), C39(H39)
6.c Idealised Me refined as rotating group:
 C14(H14A,H14B,H14C), C28(H28A,H28B,H28C), C42(H42A,H42B,H42C), C46(H46A,H46B,
 H46C), C44(H44A,H44B,H44C)
;
_olex2_submission_special_instructions 'No special instructions were received'

loop_
_space_group_symop_operation_xyz
'x, y, z'
'-x, -y, -z'

loop_
_atom_site_label
_atom_site_type_symbol
_atom_site_fract_x
_atom_site_fract_y
_atom_site_fract_z
_atom_site_U_iso_or_equiv
_atom_site_adp_type
_atom_site_occupancy
_atom_site_site_symmetry_order
_atom_site_calc_flag
_atom_site_refinement_flags_posn
_atom_site_refinement_flags_adp
_atom_site_refinement_flags_occupancy
_atom_site_disorder_assembly
_atom_site_disorder_group
Sm1 Sm 0.40420(2) 0.54281(2) 0.27920(2) 0.01233(4) Uani 1 1 d . . . . .
Sm2 Sm 0.33362(2) 0.40081(2) 0.49293(2) 0.01169(4) Uani 1 1 d . . . . .
O1 O 0.54696(17) 0.46679(16) 0.33205(14) 0.0146(4) Uani 1 1 d . . . . .
O2 O 0.40349(19) 0.60624(17) 0.14198(15) 0.0190(4) Uani 1 1 d . . . . .
O3 O 0.3893(2) 0.74942(19) 0.04118(17) 0.0286(5) Uani 1 1 d . . . . .
O4 O 0.31689(18) 0.64971(16) 0.32759(15) 0.0168(4) Uani 1 1 d . . . . .
O5 O 0.17537(17) 0.44967(17) 0.44799(15) 0.0174(4) Uani 1 1 d . . . . .
O6 O 0.12668(18) 0.28145(17) 0.52404(16) 0.0190(4) Uani 1 1 d . . . . .
O7 O 0.38118(17) 0.30476(16) 0.61321(14) 0.0148(4) Uani 1 1 d . . . . .
O8 O 0.27710(17) 0.36866(16) 0.30787(14) 0.0149(4) Uani 1 1 d . . . . .
O9 O 0.16581(18) 0.42033(17) 0.15474(15) 0.0189(4) Uani 1 1 d . . . . .
O20 O 0.54086(17) 0.42784(16) 0.53130(14) 0.0131(4) Uani 1 1 d . . . . .
H20 H 0.5403 0.3687 0.4975 0.016 Uiso 1 1 calc R . . . .
N1 N 0.3849(2) 0.3897(2) 0.13120(18) 0.0152(5) Uani 1 1 d . . . . .
N2 N 0.0945(2) 0.5611(2) 0.33796(19) 0.0169(5) Uani 1 1 d . . . . .
N3 N 0.2658(2) 0.19218(19) 0.39887(18) 0.0154(5) Uani 1 1 d . . . . .
C1 C 0.4984(2) 0.3551(2) 0.2761(2) 0.0150(5) Uani 1 1 d . . . . .
C2 C 0.5316(3) 0.2811(2) 0.3174(2) 0.0169(6) Uani 1 1 d . . . . .
H2A H 0.5933 0.3106 0.3876 0.020 Uiso 1 1 calc R . . . .
C3 C 0.4750(3) 0.1646(3) 0.2566(2) 0.0216(6) Uani 1 1 d . . . . .
H3 H 0.4986 0.1154 0.2859 0.026 Uiso 1 1 calc R . . . .
C4 C 0.3857(3) 0.1197(3) 0.1549(2) 0.0229(6) Uani 1 1 d . . . . .
H4 H 0.3459 0.0395 0.1147 0.027 Uiso 1 1 calc R . . . .
C5 C 0.3538(3) 0.1928(2) 0.1110(2) 0.0204(6) Uani 1 1 d . . . . .
H5 H 0.2928 0.1624 0.0403 0.025 Uiso 1 1 calc R . . . .
C6 C 0.4104(3) 0.3091(2) 0.1697(2) 0.0157(5) Uani 1 1 d . . . . .
C7 C 0.3643(3) 0.3800(2) 0.0335(2) 0.0176(6) Uani 1 1 d . . . . .
H7 H 0.3612 0.3148 -0.0092 0.021 Uiso 1 1 calc R . . . .
C8 C 0.3458(3) 0.4580(2) -0.0173(2) 0.0169(6) Uani 1 1 d . . . . .
C9 C 0.3118(3) 0.4237(3) -0.1279(2) 0.0205(6) Uani 1 1 d . . . . .
H9 H 0.2967 0.3497 -0.1651 0.025 Uiso 1 1 calc R . . . .
C10 C 0.3001(3) 0.4950(3) -0.1824(2) 0.0233(6) Uani 1 1 d . . . . .
H10 H 0.2755 0.4702 -0.2571 0.028 Uiso 1 1 calc R . . . .
C11 C 0.3249(3) 0.6051(3) -0.1273(2) 0.0230(6) Uani 1 1 d . . . . .
H11 H 0.3172 0.6549 -0.1650 0.028 Uiso 1 1 calc R . . . .
C12 C 0.3604(3) 0.6421(3) -0.0188(2) 0.0200(6) Uani 1 1 d . . . . .
C13 C 0.3706(3) 0.5681(2) 0.0399(2) 0.0163(5) Uani 1 1 d . . . . .
C14 C 0.3688(4) 0.8216(3) -0.0140(3) 0.0390(9) Uani 1 1 d . . . . .
H14A H 0.2806 0.7818 -0.0637 0.059 Uiso 1 1 calc GR . . . .
H14B H 0.4221 0.8387 -0.0534 0.059 Uiso 1 1 calc GR . . . .
H14C H 0.3896 0.8942 0.0367 0.059 Uiso 1 1 calc GR . . . .
C15 C 0.2439(3) 0.6887(2) 0.2874(2) 0.0153(5) Uani 1 1 d . . . . .
C16 C 0.2740(3) 0.7687(2) 0.2346(2) 0.0183(6) Uani 1 1 d . . . . .
H16 H 0.3509 0.7962 0.2264 0.022 Uiso 1 1 calc R . . . .
C17 C 0.1935(3) 0.8079(2) 0.1946(2) 0.0211(6) Uani 1 1 d . . . . .
H17 H 0.2167 0.8628 0.1603 0.025 Uiso 1 1 calc R . . . .
C18 C 0.0784(3) 0.7683(3) 0.2035(2) 0.0209(6) Uani 1 1 d . . . . .
H18 H 0.0247 0.7972 0.1769 0.025 Uiso 1 1 calc R . . . .
C19 C 0.0444(3) 0.6873(3) 0.2513(2) 0.0202(6) Uani 1 1 d . . . . .
H19 H -0.0342 0.6583 0.2565 0.024 Uiso 1 1 calc R . . . .
C20 C 0.1249(3) 0.6476(2) 0.2920(2) 0.0171(6) Uani 1 1 d . . . . .
C21 C -0.0133(3) 0.4966(2) 0.3394(2) 0.0185(6) Uani 1 1 d . . . . .
H21 H -0.0806 0.5089 0.3077 0.022 Uiso 1 1 calc R . . . .
C22 C -0.0364(3) 0.4096(2) 0.3853(2) 0.0174(6) Uani 1 1 d . . . . .
C23 C -0.1586(3) 0.3431(3) 0.3794(2) 0.0202(6) Uani 1 1 d . . . . .
H23 H -0.2226 0.3587 0.3461 0.024 Uiso 1 1 calc R . . . .
C24 C -0.1855(3) 0.2563(3) 0.4214(2) 0.0234(6) Uani 1 1 d . . . . .
H24 H -0.2679 0.2123 0.4172 0.028 Uiso 1 1 calc R . . . .
C25 C -0.0924(3) 0.2323(3) 0.4704(2) 0.0207(6) Uani 1 1 d . . . . .
H25 H -0.1117 0.1713 0.4985 0.025 Uiso 1 1 calc R . . . .
C26 C 0.0269(3) 0.2967(2) 0.4778(2) 0.0175(6) Uani 1 1 d . . . . .
C27 C 0.0600(2) 0.3885(2) 0.4373(2) 0.0157(5) Uani 1 1 d . . . . .
C28 C 0.1011(3) 0.1916(3) 0.5695(3) 0.0278(7) Uani 1 1 d . . . . .
H28A H 0.0414 0.1160 0.5130 0.042 Uiso 1 1 calc GR . . . .
H28B H 0.0653 0.2046 0.6201 0.042 Uiso 1 1 calc GR . . . .
H28C H 0.1793 0.1930 0.6062 0.042 Uiso 1 1 calc GR . . . .
C29 C 0.3668(2) 0.1994(2) 0.5750(2) 0.0151(5) Uani 1 1 d . . . . .
C30 C 0.4063(3) 0.1475(2) 0.6437(2) 0.0184(6) Uani 1 1 d . . . . .
H30 H 0.4380 0.1844 0.7182 0.022 Uiso 1 1 calc R . . . .
C31 C 0.3995(3) 0.0427(3) 0.6040(2) 0.0228(6) Uani 1 1 d . . . . .
H31 H 0.4271 0.0085 0.6516 0.027 Uiso 1 1 calc R . . . .
C32 C 0.3530(3) -0.0132(3) 0.4955(2) 0.0228(6) Uani 1 1 d . . . . .
H32 H 0.3509 -0.0840 0.4688 0.027 Uiso 1 1 calc R . . . .
C33 C 0.3100(3) 0.0355(2) 0.4271(2) 0.0207(6) Uani 1 1 d . . . . .
H33 H 0.2783 -0.0022 0.3528 0.025 Uiso 1 1 calc R . . . .
C34 C 0.3121(3) 0.1389(2) 0.4650(2) 0.0167(6) Uani 1 1 d . . . . .
C35 C 0.1789(3) 0.1276(2) 0.3056(2) 0.0179(6) Uani 1 1 d . . . . .
H35 H 0.1480 0.0465 0.2872 0.021 Uiso 1 1 calc R . . . .
C36 C 0.1229(3) 0.1653(2) 0.2253(2) 0.0185(6) Uani 1 1 d . . . . .
C37 C 0.0151(3) 0.0779(3) 0.1359(2) 0.0252(7) Uani 1 1 d . . . . .
H37 H -0.0163 -0.0009 0.1311 0.030 Uiso 1 1 calc R . . . .
C38 C -0.0456(3) 0.1040(3) 0.0556(2) 0.0299(8) Uani 1 1 d . . . . .
H38 H -0.1193 0.0438 -0.0033 0.036 Uiso 1 1 calc R . . . .
C39 C 0.0009(3) 0.2190(3) 0.0604(2) 0.0252(7) Uani 1 1 d . . . . .
H39 H -0.0417 0.2378 0.0056 0.030 Uiso 1 1 calc R . . . .
C40 C 0.1090(3) 0.3049(3) 0.1454(2) 0.0192(6) Uani 1 1 d . . . . .
C41 C 0.1726(3) 0.2813(2) 0.2300(2) 0.0162(5) Uani 1 1 d . . . . .
C42 C 0.1031(3) 0.4512(3) 0.0732(2) 0.0203(6) Uani 1 1 d . . . . .
H42A H 0.1524 0.5347 0.0883 0.030 Uiso 1 1 calc GR . . . .
H42B H 0.0199 0.4316 0.0714 0.030 Uiso 1 1 calc GR . . . .
H42C H 0.0943 0.4082 0.0044 0.030 Uiso 1 1 calc GR . . . .
N5_b N 0.1178(16) 0.048(2) -0.289(2) 0.066(6) Uani 0.48(3) 1 d . U P A 2
C45_b C 0.186(2) 0.026(2) -0.2434(19) 0.047(4) Uani 0.48(3) 1 d . U P A 2
C46_b C 0.276(3) -0.010(3) -0.188(2) 0.074(8) Uani 0.48(3) 1 d . U P A 2
H46A_b H 0.2913 -0.0539 -0.2402 0.111 Uiso 0.48(3) 1 calc GR . P A 2
H46B_b H 0.2385 -0.0593 -0.1499 0.111 Uiso 0.48(3) 1 calc GR . P A 2
H46C_b H 0.3549 0.0588 -0.1370 0.111 Uiso 0.48(3) 1 calc GR . P A 2
N4_a N 0.1603(16) 0.1073(16) -0.2306(17) 0.061(4) Uani 0.52(3) 1 d . U P A 1
C43_a C 0.2174(18) 0.0637(16) -0.2106(15) 0.045(3) Uani 0.52(3) 1 d . U P A 1
C44_a C 0.287(2) 0.012(2) -0.1822(19) 0.050(4) Uani 0.52(3) 1 d . U P A 1
H44A_a H 0.2540 -0.0596 -0.2403 0.074 Uiso 0.52(3) 1 calc GR . P A 1
H44B_a H 0.2812 -0.0056 -0.1187 0.074 Uiso 0.52(3) 1 calc GR . P A 1
H44C_a H 0.3743 0.0651 -0.1672 0.074 Uiso 0.52(3) 1 calc GR . P A 1
H2 H 0.158(4) 0.550(3) 0.369(3) 0.049(12) Uiso 1 1 d . . . . .

loop_
_atom_site_aniso_label
_atom_site_aniso_U_11
_atom_site_aniso_U_22
_atom_site_aniso_U_33
_atom_site_aniso_U_23
_atom_site_aniso_U_13
_atom_site_aniso_U_12
Sm1 0.01182(7) 0.01513(7) 0.01057(7) 0.00605(5) 0.00413(5) 0.00686(6)
Sm2 0.01004(7) 0.01386(7) 0.01119(7) 0.00573(5) 0.00391(5) 0.00571(5)
O1 0.0154(9) 0.0166(9) 0.0128(9) 0.0051(8) 0.0059(8) 0.0087(8)
O2 0.0237(11) 0.0202(10) 0.0126(9) 0.0075(8) 0.0054(8) 0.0112(9)
O3 0.0453(14) 0.0287(12) 0.0259(12) 0.0186(10) 0.0187(11) 0.0241(11)
O4 0.0154(9) 0.0177(10) 0.0207(10) 0.0084(8) 0.0070(8) 0.0106(8)
O5 0.0109(9) 0.0204(10) 0.0224(10) 0.0114(8) 0.0072(8) 0.0071(8)
O6 0.0172(10) 0.0228(10) 0.0264(11) 0.0147(9) 0.0124(9) 0.0133(9)
O7 0.0155(9) 0.0153(9) 0.0150(9) 0.0070(8) 0.0061(8) 0.0084(8)
O8 0.0123(9) 0.0163(9) 0.0117(9) 0.0043(8) 0.0027(7) 0.0052(8)
O9 0.0158(10) 0.0196(10) 0.0148(9) 0.0071(8) 0.0015(8) 0.0061(8)
O20 0.0145(9) 0.0148(9) 0.0105(9) 0.0040(7) 0.0052(7) 0.0080(8)
N1 0.0130(11) 0.0184(12) 0.0150(11) 0.0076(10) 0.0056(9) 0.0077(9)
N2 0.0153(11) 0.0196(12) 0.0181(12) 0.0091(10) 0.0071(10) 0.0095(10)
N3 0.0141(11) 0.0161(11) 0.0158(11) 0.0071(9) 0.0069(9) 0.0064(9)
C1 0.0130(12) 0.0173(13) 0.0156(13) 0.0054(11) 0.0081(11) 0.0070(11)
C2 0.0174(13) 0.0208(14) 0.0165(13) 0.0090(12) 0.0085(11) 0.0108(12)
C3 0.0222(15) 0.0248(15) 0.0256(15) 0.0132(13) 0.0126(13) 0.0147(13)
C4 0.0259(16) 0.0179(14) 0.0256(16) 0.0060(12) 0.0124(13) 0.0110(13)
C5 0.0197(14) 0.0198(14) 0.0195(14) 0.0053(12) 0.0090(12) 0.0080(12)
C6 0.0149(13) 0.0179(13) 0.0152(13) 0.0071(11) 0.0071(11) 0.0078(11)
C7 0.0138(13) 0.0198(14) 0.0166(13) 0.0056(11) 0.0058(11) 0.0068(11)
C8 0.0148(13) 0.0220(14) 0.0131(13) 0.0072(11) 0.0060(11) 0.0081(11)
C9 0.0150(13) 0.0316(16) 0.0160(14) 0.0087(12) 0.0074(11) 0.0116(13)
C10 0.0201(14) 0.0412(18) 0.0161(14) 0.0154(14) 0.0110(12) 0.0171(14)
C11 0.0208(15) 0.0390(18) 0.0196(15) 0.0213(14) 0.0116(12) 0.0170(14)
C12 0.0213(14) 0.0267(15) 0.0197(14) 0.0121(12) 0.0122(12) 0.0145(13)
C13 0.0144(13) 0.0221(14) 0.0167(13) 0.0121(12) 0.0087(11) 0.0092(11)
C14 0.066(3) 0.040(2) 0.039(2) 0.0275(18) 0.030(2) 0.039(2)
C15 0.0146(13) 0.0151(13) 0.0141(13) 0.0034(11) 0.0046(10) 0.0070(11)
C16 0.0135(13) 0.0176(14) 0.0190(14) 0.0065(12) 0.0051(11) 0.0046(11)
C17 0.0201(14) 0.0193(14) 0.0227(15) 0.0116(12) 0.0070(12) 0.0084(12)
C18 0.0203(15) 0.0233(15) 0.0211(15) 0.0092(12) 0.0042(12) 0.0148(13)
C19 0.0150(13) 0.0249(15) 0.0219(15) 0.0099(12) 0.0072(11) 0.0106(12)
C20 0.0140(13) 0.0181(13) 0.0175(14) 0.0067(11) 0.0048(11) 0.0073(11)
C21 0.0137(13) 0.0233(14) 0.0172(13) 0.0064(12) 0.0058(11) 0.0089(12)
C22 0.0127(13) 0.0226(14) 0.0171(13) 0.0084(12) 0.0053(11) 0.0088(11)
C23 0.0139(13) 0.0265(15) 0.0227(15) 0.0116(13) 0.0079(11) 0.0107(12)
C24 0.0130(13) 0.0291(16) 0.0278(16) 0.0132(14) 0.0092(12) 0.0084(12)
C25 0.0171(14) 0.0218(15) 0.0240(15) 0.0120(12) 0.0097(12) 0.0079(12)
C26 0.0151(13) 0.0202(14) 0.0179(14) 0.0073(12) 0.0060(11) 0.0097(11)
C27 0.0128(12) 0.0169(13) 0.0158(13) 0.0057(11) 0.0053(11) 0.0066(11)
C28 0.0278(16) 0.0337(17) 0.044(2) 0.0303(16) 0.0247(15) 0.0212(15)
C29 0.0103(12) 0.0152(13) 0.0190(14) 0.0077(11) 0.0066(10) 0.0048(10)
C30 0.0141(13) 0.0201(14) 0.0198(14) 0.0089(12) 0.0059(11) 0.0074(11)
C31 0.0189(14) 0.0204(15) 0.0309(16) 0.0143(13) 0.0091(13) 0.0099(12)
C32 0.0227(15) 0.0168(14) 0.0318(17) 0.0087(13) 0.0121(13) 0.0116(12)
C33 0.0206(14) 0.0185(14) 0.0229(15) 0.0055(12) 0.0095(12) 0.0102(12)
C34 0.0137(13) 0.0186(14) 0.0196(14) 0.0090(11) 0.0076(11) 0.0080(11)
C35 0.0168(13) 0.0147(13) 0.0172(14) 0.0035(11) 0.0075(11) 0.0041(11)
C36 0.0169(13) 0.0193(14) 0.0141(13) 0.0057(11) 0.0055(11) 0.0053(11)
C37 0.0243(16) 0.0166(14) 0.0220(15) 0.0049(12) 0.0067(13) 0.0022(12)
C38 0.0196(15) 0.0249(16) 0.0202(15) 0.0063(13) -0.0028(12) -0.0022(13)
C39 0.0195(15) 0.0266(16) 0.0178(15) 0.0087(13) 0.0007(12) 0.0058(13)
C40 0.0155(13) 0.0211(14) 0.0181(14) 0.0077(12) 0.0055(11) 0.0073(12)
C41 0.0141(13) 0.0180(13) 0.0136(13) 0.0044(11) 0.0058(11) 0.0059(11)
C42 0.0180(14) 0.0232(15) 0.0140(13) 0.0070(12) 0.0001(11) 0.0096(12)
N5_b 0.062(7) 0.095(13) 0.087(12) 0.076(11) 0.050(7) 0.047(8)
C45_b 0.051(8) 0.053(10) 0.055(10) 0.039(8) 0.032(6) 0.026(8)
C46_b 0.098(12) 0.096(18) 0.053(10) 0.028(10) 0.023(9) 0.074(13)
N4_a 0.077(7) 0.061(8) 0.066(9) 0.041(7) 0.043(7) 0.037(6)
C43_a 0.051(7) 0.036(7) 0.048(8) 0.021(6) 0.029(5) 0.014(6)
C44_a 0.075(7) 0.060(8) 0.043(7) 0.031(6) 0.045(6) 0.040(6)

loop_
_atom_type_symbol
_atom_type_description
_atom_type_scat_dispersion_real
_atom_type_scat_dispersion_imag
_atom_type_scat_source
C C 0.0033 0.0016 'International Tables Vol C Tables 4.2.6.8 and 6.1.1.4'
H H 0.0000 0.0000 'International Tables Vol C Tables 4.2.6.8 and 6.1.1.4'
N N 0.0061 0.0033 'International Tables Vol C Tables 4.2.6.8 and 6.1.1.4'
O O 0.0106 0.0060 'International Tables Vol C Tables 4.2.6.8 and 6.1.1.4'
Sm Sm -0.1638 3.4418 'International Tables Vol C Tables 4.2.6.8 and 6.1.1.4'

loop_
_geom_angle_atom_site_label_1
_geom_angle_atom_site_label_2
_geom_angle_atom_site_label_3
_geom_angle
_geom_angle_site_symmetry_1
_geom_angle_site_symmetry_3
Sm2 Sm1 Sm2 61.917(9) 2_666 .
O1 Sm1 Sm2 40.44(4) . 2_666
O1 Sm1 Sm2 71.71(4) . .
O1 Sm1 O9 126.23(6) . .
O1 Sm1 N1 64.62(7) . .
O2 Sm1 Sm2 129.21(5) . 2_666
O2 Sm1 Sm2 168.87(5) . .
O2 Sm1 O1 116.36(7) . .
O2 Sm1 O4 88.45(7) . .
O2 Sm1 O7 91.36(7) . 2_666
O2 Sm1 O8 137.24(7) . .
O2 Sm1 O9 79.60(7) . .
O2 Sm1 O20 153.12(7) . 2_666
O2 Sm1 N1 71.93(7) . .
O4 Sm1 Sm2 86.79(5) . .
O4 Sm1 Sm2 109.59(5) . 2_666
O4 Sm1 O1 148.89(6) . .
O4 Sm1 O7 95.15(7) . 2_666
O4 Sm1 O8 98.14(7) . .
O4 Sm1 O9 74.09(7) . .
O4 Sm1 O20 76.52(6) . 2_666
O4 Sm1 N1 145.53(7) . .
O7 Sm1 Sm2 99.08(4) 2_666 .
O7 Sm1 Sm2 41.68(4) 2_666 2_666
O7 Sm1 O1 67.41(6) 2_666 .
O7 Sm1 O8 129.55(6) 2_666 .
O7 Sm1 O9 165.98(6) 2_666 .
O7 Sm1 O20 68.38(6) 2_666 2_666
O7 Sm1 N1 112.89(7) 2_666 .
O8 Sm1 Sm2 88.22(5) . 2_666
O8 Sm1 Sm2 34.21(4) . .
O8 Sm1 O1 76.77(6) . .
O8 Sm1 O9 62.20(6) . .
O8 Sm1 O20 67.96(6) . 2_666
O8 Sm1 N1 79.66(7) . .
O9 Sm1 Sm2 150.25(4) . 2_666
O9 Sm1 Sm2 89.42(4) . .
O20 Sm1 Sm2 41.87(4) 2_666 2_666
O20 Sm1 Sm2 33.75(4) 2_666 .
O20 Sm1 O1 73.13(6) 2_666 .
O20 Sm1 O9 116.33(6) 2_666 .
O20 Sm1 N1 131.40(7) 2_666 .
N1 Sm1 Sm2 107.05(5) . .
N1 Sm1 Sm2 104.74(5) . 2_666
N1 Sm1 O9 74.65(7) . .
Sm1 Sm2 Sm1 118.083(9) 2_666 .
Sm1 Sm2 Sm2 63.691(10) 2_666 2_666
Sm2 Sm2 Sm1 54.392(8) 2_666 .
O1 Sm2 Sm1 42.84(5) 2_666 2_666
O1 Sm2 Sm1 113.07(5) 2_666 .
O1 Sm2 Sm2 73.88(5) 2_666 2_666
O1 Sm2 O5 97.94(7) 2_666 .
O1 Sm2 O6 95.46(6) 2_666 .
O1 Sm2 O7 69.40(6) 2_666 .
O1 Sm2 O8 147.78(6) 2_666 .
O1 Sm2 O20 75.97(6) 2_666 .
O1 Sm2 O20 77.78(6) 2_666 2_666
O1 Sm2 N3 135.98(7) 2_666 .
O5 Sm2 Sm1 79.47(5) . .
O5 Sm2 Sm1 140.04(5) . 2_666
O5 Sm2 Sm2 121.37(5) . 2_666
O5 Sm2 O6 61.96(6) . .
O5 Sm2 O7 130.96(6) . .
O5 Sm2 O8 76.87(7) . .
O5 Sm2 O20 85.87(6) . 2_666
O5 Sm2 O20 155.97(6) . .
O5 Sm2 N3 115.17(7) . .
O6 Sm2 Sm1 134.93(4) . .
O6 Sm2 Sm1 106.65(4) . 2_666
O6 Sm2 Sm2 168.98(4) . 2_666
O7 Sm2 Sm1 41.90(4) . 2_666
O7 Sm2 Sm1 149.54(4) . .
O7 Sm2 Sm2 100.95(5) . 2_666
O7 Sm2 O6 72.06(6) . .
O7 Sm2 O20 69.28(6) . .
O7 Sm2 N3 67.05(7) . .
O8 Sm2 Sm1 138.61(5) . 2_666
O8 Sm2 Sm1 34.82(4) . .
O8 Sm2 Sm2 81.80(5) . 2_666
O8 Sm2 O6 109.15(6) . .
O8 Sm2 O7 137.30(6) . .
O8 Sm2 O20 95.79(6) . .
O8 Sm2 N3 71.66(7) . .
O20 Sm2 Sm1 81.68(4) . .
O20 Sm2 Sm1 35.34(4) 2_666 .
O20 Sm2 Sm1 42.83(4) . 2_666
O20 Sm2 Sm1 90.92(5) 2_666 2_666
O20 Sm2 Sm2 35.52(5) 2_666 2_666
O20 Sm2 Sm2 34.64(4) . 2_666
O20 Sm2 O6 146.14(6) 2_666 .
O20 Sm2 O6 140.97(6) . .
O20 Sm2 O7 132.53(6) 2_666 .
O20 Sm2 O8 70.17(6) 2_666 .
O20 Sm2 O20 70.16(7) 2_666 .
O20 Sm2 N3 130.06(7) 2_666 .
O20 Sm2 N3 83.06(7) . .
N3 Sm2 Sm1 101.35(5) . .
N3 Sm2 Sm1 97.12(5) . 2_666
N3 Sm2 Sm2 108.32(5) . 2_666
N3 Sm2 O6 77.24(7) . .
Sm2 O1 Sm1 96.72(7) 2_666 .
C1 O1 Sm1 113.79(16) . .
C1 O1 Sm2 140.78(17) . 2_666
C13 O2 Sm1 141.07(18) . .
C12 O3 C14 117.0(2) . .
C15 O4 Sm1 141.49(17) . .
C27 O5 Sm2 126.77(17) . .
C26 O6 Sm2 115.86(16) . .
C26 O6 C28 115.9(2) . .
C28 O6 Sm2 127.60(17) . .
Sm2 O7 Sm1 96.42(6) . 2_666
C29 O7 Sm1 114.60(16) . 2_666
C29 O7 Sm2 119.67(16) . .
Sm2 O8 Sm1 110.96(7) . .
C41 O8 Sm1 121.19(16) . .
C41 O8 Sm2 125.78(16) . .
C40 O9 Sm1 114.99(16) . .
C40 O9 C42 117.1(2) . .
C42 O9 Sm1 124.68(16) . .
Sm1 O20 H20 113.2 2_666 .
Sm2 O20 Sm1 110.90(7) 2_666 2_666
Sm2 O20 Sm1 95.30(6) . 2_666
Sm2 O20 Sm2 109.84(7) 2_666 .
Sm2 O20 H20 113.2 2_666 .
Sm2 O20 H20 113.2 . .
C6 N1 Sm1 110.52(16) . .
C7 N1 Sm1 130.61(19) . .
C7 N1 C6 118.7(2) . .
C20 N2 H2 115(3) . .
C21 N2 C20 127.7(3) . .
C21 N2 H2 117(3) . .
C34 N3 Sm2 114.61(16) . .
C35 N3 Sm2 125.6(2) . .
C35 N3 C34 118.5(2) . .
O1 C1 C2 123.0(2) . .
O1 C1 C6 119.0(2) . .
C2 C1 C6 118.0(2) . .
C1 C2 H2A 119.7 . .
C3 C2 C1 120.6(3) . .
C3 C2 H2A 119.7 . .
C2 C3 H3 119.5 . .
C4 C3 C2 120.9(3) . .
C4 C3 H3 119.5 . .
C3 C4 H4 120.3 . .
C3 C4 C5 119.4(3) . .
C5 C4 H4 120.3 . .
C4 C5 H5 119.8 . .
C6 C5 C4 120.4(3) . .
C6 C5 H5 119.8 . .
C1 C6 N1 115.2(2) . .
C5 C6 N1 124.2(3) . .
C5 C6 C1 120.6(3) . .
N1 C7 H7 116.7 . .
N1 C7 C8 126.5(3) . .
C8 C7 H7 116.7 . .
C9 C8 C7 116.7(3) . .
C13 C8 C7 122.6(2) . .
C13 C8 C9 120.5(3) . .
C8 C9 H9 119.4 . .
C10 C9 C8 121.2(3) . .
C10 C9 H9 119.4 . .
C9 C10 H10 120.3 . .
C9 C10 C11 119.4(3) . .
C11 C10 H10 120.3 . .
C10 C11 H11 119.6 . .
C12 C11 C10 120.9(3) . .
C12 C11 H11 119.6 . .
O3 C12 C11 124.4(3) . .
O3 C12 C13 114.7(2) . .
C11 C12 C13 120.9(3) . .
O2 C13 C8 124.0(2) . .
O2 C13 C12 118.9(3) . .
C8 C13 C12 117.1(2) . .
O3 C14 H14A 109.5 . .
O3 C14 H14B 109.5 . .
O3 C14 H14C 109.5 . .
H14A C14 H14B 109.5 . .
H14A C14 H14C 109.5 . .
H14B C14 H14C 109.5 . .
O4 C15 C16 123.6(3) . .
O4 C15 C20 120.3(2) . .
C16 C15 C20 116.1(3) . .
C15 C16 H16 119.5 . .
C17 C16 C15 121.1(3) . .
C17 C16 H16 119.5 . .
C16 C17 H17 119.3 . .
C16 C17 C18 121.4(3) . .
C18 C17 H17 119.3 . .
C17 C18 H18 120.5 . .
C19 C18 C17 119.0(3) . .
C19 C18 H18 120.5 . .
C18 C19 H19 120.0 . .
C18 C19 C20 120.0(3) . .
C20 C19 H19 120.0 . .
N2 C20 C15 114.2(2) . .
C19 C20 N2 123.4(3) . .
C19 C20 C15 122.4(3) . .
N2 C21 H21 118.0 . .
N2 C21 C22 124.0(3) . .
C22 C21 H21 118.0 . .
C21 C22 C23 118.7(3) . .
C21 C22 C27 121.4(3) . .
C23 C22 C27 119.9(3) . .
C22 C23 H23 119.7 . .
C24 C23 C22 120.5(3) . .
C24 C23 H23 119.7 . .
C23 C24 H24 119.8 . .
C23 C24 C25 120.3(3) . .
C25 C24 H24 119.8 . .
C24 C25 H25 120.0 . .
C26 C25 C24 120.0(3) . .
C26 C25 H25 120.0 . .
O6 C26 C27 112.6(2) . .
C25 C26 O6 125.4(3) . .
C25 C26 C27 122.0(3) . .
O5 C27 C22 122.4(3) . .
O5 C27 C26 120.2(2) . .
C26 C27 C22 117.3(2) . .
O6 C28 H28A 109.5 . .
O6 C28 H28B 109.5 . .
O6 C28 H28C 109.5 . .
H28A C28 H28B 109.5 . .
H28A C28 H28C 109.5 . .
H28B C28 H28C 109.5 . .
O7 C29 C30 120.6(2) . .
O7 C29 C34 120.9(2) . .
C30 C29 C34 118.5(3) . .
C29 C30 H30 119.8 . .
C31 C30 C29 120.4(3) . .
C31 C30 H30 119.8 . .
C30 C31 H31 119.5 . .
C30 C31 C32 120.9(3) . .
C32 C31 H31 119.5 . .
C31 C32 H32 120.5 . .
C33 C32 C31 119.0(3) . .
C33 C32 H32 120.5 . .
C32 C33 H33 119.4 . .
C32 C33 C34 121.1(3) . .
C34 C33 H33 119.4 . .
C29 C34 N3 116.1(2) . .
C33 C34 N3 124.0(3) . .
C33 C34 C29 119.8(3) . .
N3 C35 H35 116.5 . .
N3 C35 C36 126.9(3) . .
C36 C35 H35 116.5 . .
C37 C36 C35 116.6(3) . .
C41 C36 C35 124.1(3) . .
C41 C36 C37 119.2(3) . .
C36 C37 H37 119.3 . .
C38 C37 C36 121.4(3) . .
C38 C37 H37 119.3 . .
C37 C38 H38 120.0 . .
C37 C38 C39 120.0(3) . .
C39 C38 H38 120.0 . .
C38 C39 H39 120.4 . .
C40 C39 C38 119.2(3) . .
C40 C39 H39 120.4 . .
O9 C40 C41 114.2(2) . .
C39 C40 O9 123.6(3) . .
C39 C40 C41 122.2(3) . .
O8 C41 C36 123.7(3) . .
O8 C41 C40 118.4(2) . .
C36 C41 C40 117.9(3) . .
O9 C42 H42A 109.5 . .
O9 C42 H42B 109.5 . .
O9 C42 H42C 109.5 . .
H42A C42 H42B 109.5 . .
H42A C42 H42C 109.5 . .
H42B C42 H42C 109.5 . .
N5_b C45_b C46_b 176(2) . .
C45_b C46_b H46A_b 109.5 . .
C45_b C46_b H46B_b 109.5 . .
C45_b C46_b H46C_b 109.5 . .
H46A_b C46_b H46B_b 109.5 . .
H46A_b C46_b H46C_b 109.5 . .
H46B_b C46_b H46C_b 109.5 . .
N4_a C43_a C44_a 178(2) . .
C43_a C44_a H44A_a 109.5 . .
C43_a C44_a H44B_a 109.5 . .
C43_a C44_a H44C_a 109.5 . .
H44A_a C44_a H44B_a 109.5 . .
H44A_a C44_a H44C_a 109.5 . .
H44B_a C44_a H44C_a 109.5 . .

loop_
_geom_bond_atom_site_label_1
_geom_bond_atom_site_label_2
_geom_bond_distance
_geom_bond_site_symmetry_2
Sm1 Sm2 3.9673(4) .
Sm1 Sm2 3.5982(5) 2_666
Sm1 O1 2.4633(19) .
Sm1 O2 2.2477(19) .
Sm1 O4 2.2941(19) .
Sm1 O7 2.4182(19) 2_666
Sm1 O8 2.4261(19) .
Sm1 O9 2.608(2) .
Sm1 O20 2.4567(17) 2_666
Sm1 N1 2.525(2) .
Sm2 Sm1 3.5982(5) 2_666
Sm2 Sm2 3.9046(6) 2_666
Sm2 O1 2.3502(18) 2_666
Sm2 O5 2.351(2) .
Sm2 O6 2.6842(19) .
Sm2 O7 2.4078(18) .
Sm2 O8 2.3888(18) .
Sm2 O20 2.3594(18) 2_666
Sm2 O20 2.4117(18) .
Sm2 N3 2.529(2) .
O1 Sm2 2.3502(18) 2_666
O1 C1 1.337(3) .
O2 C13 1.303(3) .
O3 C12 1.371(4) .
O3 C14 1.415(4) .
O4 C15 1.303(3) .
O5 C27 1.306(3) .
O6 C26 1.380(3) .
O6 C28 1.437(3) .
O7 Sm1 2.4182(19) 2_666
O7 C29 1.341(3) .
O8 C41 1.323(3) .
O9 C40 1.380(3) .
O9 C42 1.436(3) .
O20 Sm1 2.4568(17) 2_666
O20 Sm2 2.3594(18) 2_666
O20 H20 0.8500 .
N1 C6 1.416(4) .
N1 C7 1.291(3) .
N2 C20 1.407(4) .
N2 C21 1.302(4) .
N2 H2 0.90(4) .
N3 C34 1.424(4) .
N3 C35 1.285(4) .
C1 C2 1.397(4) .
C1 C6 1.413(4) .
C2 H2A 0.9500 .
C2 C3 1.391(4) .
C3 H3 0.9500 .
C3 C4 1.373(4) .
C4 H4 0.9500 .
C4 C5 1.396(4) .
C5 H5 0.9500 .
C5 C6 1.382(4) .
C7 H7 0.9500 .
C7 C8 1.440(4) .
C8 C9 1.412(4) .
C8 C13 1.409(4) .
C9 H9 0.9500 .
C9 C10 1.366(4) .
C10 H10 0.9500 .
C10 C11 1.400(4) .
C11 H11 0.9500 .
C11 C12 1.382(4) .
C12 C13 1.432(4) .
C14 H14A 0.9800 .
C14 H14B 0.9800 .
C14 H14C 0.9800 .
C15 C16 1.408(4) .
C15 C20 1.419(4) .
C16 H16 0.9500 .
C16 C17 1.380(4) .
C17 H17 0.9500 .
C17 C18 1.401(4) .
C18 H18 0.9500 .
C18 C19 1.372(4) .
C19 H19 0.9500 .
C19 C20 1.388(4) .
C21 H21 0.9500 .
C21 C22 1.408(4) .
C22 C23 1.414(4) .
C22 C27 1.417(4) .
C23 H23 0.9500 .
C23 C24 1.370(4) .
C24 H24 0.9500 .
C24 C25 1.396(4) .
C25 H25 0.9500 .
C25 C26 1.371(4) .
C26 C27 1.415(4) .
C28 H28A 0.9800 .
C28 H28B 0.9800 .
C28 H28C 0.9800 .
C29 C30 1.396(4) .
C29 C34 1.407(4) .
C30 H30 0.9500 .
C30 C31 1.383(4) .
C31 H31 0.9500 .
C31 C32 1.388(4) .
C32 H32 0.9500 .
C32 C33 1.377(4) .
C33 H33 0.9500 .
C33 C34 1.389(4) .
C35 H35 0.9500 .
C35 C36 1.450(4) .
C36 C37 1.408(4) .
C36 C41 1.406(4) .
C37 H37 0.9500 .
C37 C38 1.370(5) .
C38 H38 0.9500 .
C38 C39 1.394(4) .
C39 H39 0.9500 .
C39 C40 1.376(4) .
C40 C41 1.408(4) .
C42 H42A 0.9800 .
C42 H42B 0.9800 .
C42 H42C 0.9800 .
N5_b C45_b 1.117(17) .
C45_b C46_b 1.51(3) .
C46_b H46A_b 0.9800 .
C46_b H46B_b 0.9800 .
C46_b H46C_b 0.9800 .
N4_a C43_a 1.129(17) .
C43_a C44_a 1.36(3) .
C44_a H44A_a 0.9800 .
C44_a H44B_a 0.9800 .
C44_a H44C_a 0.9800 .

loop_
_geom_torsion_atom_site_label_1
_geom_torsion_atom_site_label_2
_geom_torsion_atom_site_label_3
_geom_torsion_atom_site_label_4
_geom_torsion
_geom_torsion_site_symmetry_1
Sm1 O1 C1 C2 -150.3(2) .
Sm1 O1 C1 C6 30.3(3) .
Sm1 O2 C13 C8 -17.3(5) .
Sm1 O2 C13 C12 163.8(2) .
Sm1 O4 C15 C16 -63.6(4) .
Sm1 O4 C15 C20 114.1(3) .
Sm1 O7 C29 C30 59.4(3) 2_666
Sm1 O7 C29 C34 -120.4(2) 2_666
Sm1 O8 C41 C36 153.1(2) .
Sm1 O8 C41 C40 -25.2(3) .
Sm1 O9 C40 C39 -157.0(2) .
Sm1 O9 C40 C41 21.9(3) .
Sm1 N1 C6 C1 -31.7(3) .
Sm1 N1 C6 C5 147.2(2) .
Sm1 N1 C7 C8 -0.4(4) .
Sm2 O1 C1 C2 -12.4(4) 2_666
Sm2 O1 C1 C6 168.28(18) 2_666
Sm2 O5 C27 C22 -163.9(2) .
Sm2 O5 C27 C26 15.6(4) .
Sm2 O6 C26 C25 170.0(2) .
Sm2 O6 C26 C27 -10.2(3) .
Sm2 O7 C29 C30 173.17(19) .
Sm2 O7 C29 C34 -6.7(3) .
Sm2 O8 C41 C36 -44.8(4) .
Sm2 O8 C41 C40 136.9(2) .
Sm2 N3 C34 C29 12.2(3) .
Sm2 N3 C34 C33 -165.4(2) .
Sm2 N3 C35 C36 16.0(4) .
O1 C1 C2 C3 177.9(2) .
O1 C1 C6 N1 2.0(4) .
O1 C1 C6 C5 -176.9(2) .
O3 C12 C13 O2 1.0(4) .
O3 C12 C13 C8 -178.1(2) .
O4 C15 C16 C17 -179.3(3) .
O4 C15 C20 N2 -2.7(4) .
O4 C15 C20 C19 179.4(3) .
O6 C26 C27 O5 -1.4(4) .
O6 C26 C27 C22 178.2(2) .
O7 C29 C30 C31 -175.4(2) .
O7 C29 C34 N3 -4.3(4) .
O7 C29 C34 C33 173.4(2) .
O9 C40 C41 O8 0.0(4) .
O9 C40 C41 C36 -178.3(2) .
N1 C7 C8 C9 -173.6(3) .
N1 C7 C8 C13 12.0(4) .
N2 C21 C22 C23 -178.4(3) .
N2 C21 C22 C27 2.2(4) .
N3 C35 C36 C37 -169.7(3) .
N3 C35 C36 C41 13.2(5) .
C1 C2 C3 C4 0.0(4) .
C2 C1 C6 N1 -177.4(2) .
C2 C1 C6 C5 3.7(4) .
C2 C3 C4 C5 1.8(4) .
C3 C4 C5 C6 -0.8(4) .
C4 C5 C6 N1 179.2(3) .
C4 C5 C6 C1 -2.0(4) .
C6 N1 C7 C8 -175.3(3) .
C6 C1 C2 C3 -2.7(4) .
C7 N1 C6 C1 144.2(3) .
C7 N1 C6 C5 -36.9(4) .
C7 C8 C9 C10 -175.6(3) .
C7 C8 C13 O2 -5.1(4) .
C7 C8 C13 C12 173.8(3) .
C8 C9 C10 C11 1.3(4) .
C9 C8 C13 O2 -179.3(3) .
C9 C8 C13 C12 -0.4(4) .
C9 C10 C11 C12 -0.2(4) .
C10 C11 C12 O3 178.3(3) .
C10 C11 C12 C13 -1.2(4) .
C11 C12 C13 O2 -179.5(3) .
C11 C12 C13 C8 1.4(4) .
C13 C8 C9 C10 -1.0(4) .
C14 O3 C12 C11 6.6(4) .
C14 O3 C12 C13 -173.9(3) .
C15 C16 C17 C18 -1.0(4) .
C16 C15 C20 N2 175.2(2) .
C16 C15 C20 C19 -2.8(4) .
C16 C17 C18 C19 -1.3(4) .
C17 C18 C19 C20 1.4(4) .
C18 C19 C20 N2 -177.1(3) .
C18 C19 C20 C15 0.6(4) .
C20 N2 C21 C22 178.4(3) .
C20 C15 C16 C17 2.9(4) .
C21 N2 C20 C15 -169.6(3) .
C21 N2 C20 C19 8.3(5) .
C21 C22 C23 C24 178.9(3) .
C21 C22 C27 O5 1.7(4) .
C21 C22 C27 C26 -177.9(3) .
C22 C23 C24 C25 -0.2(5) .
C23 C22 C27 O5 -177.8(3) .
C23 C22 C27 C26 2.6(4) .
C23 C24 C25 C26 0.9(5) .
C24 C25 C26 O6 -180.0(3) .
C24 C25 C26 C27 0.2(4) .
C25 C26 C27 O5 178.4(3) .
C25 C26 C27 C22 -2.0(4) .
C27 C22 C23 C24 -1.7(4) .
C28 O6 C26 C25 -1.4(4) .
C28 O6 C26 C27 178.4(2) .
C29 C30 C31 C32 -0.3(4) .
C30 C29 C34 N3 175.9(2) .
C30 C29 C34 C33 -6.4(4) .
C30 C31 C32 C33 -1.9(4) .
C31 C32 C33 C34 -0.2(4) .
C32 C33 C34 N3 -178.1(3) .
C32 C33 C34 C29 4.4(4) .
C34 N3 C35 C36 -177.5(3) .
C34 C29 C30 C31 4.4(4) .
C35 N3 C34 C29 -155.7(3) .
C35 N3 C34 C33 26.7(4) .
C35 C36 C37 C38 179.7(3) .
C35 C36 C41 O8 0.8(4) .
C35 C36 C41 C40 179.1(3) .
C36 C37 C38 C39 1.4(5) .
C37 C36 C41 O8 -176.3(3) .
C37 C36 C41 C40 2.0(4) .
C37 C38 C39 C40 1.2(5) .
C38 C39 C40 O9 176.6(3) .
C38 C39 C40 C41 -2.2(5) .
C39 C40 C41 O8 178.9(3) .
C39 C40 C41 C36 0.6(4) .
C41 C36 C37 C38 -3.0(5) .
C42 O9 C40 C39 3.5(4) .
C42 O9 C40 C41 -177.6(2) .
